data_4518604
loop_
_publ_author_name
'Febriansyah, Benny'
'Lekina, Yulia'
'Kaur, Jagjit'
'Hooper, Thomas J. N.'
'Harikesh, Padinhare Cholakkal'
'Salim, Teddy'
'Lim, Ming Hui'
'Koh, Teck Ming'
'Chakraborty, Sudip'
'Shen, Ze Xiang'
'Mathews, Nripan'
'England, Jason'

_publ_section_title
;
 Formation of Corrugated n = 1 2D Tin Iodide Perovskites and Their Use as
 Lead-Free Solar Absorbers
;
_journal_name_full 'ACS Nano'
_journal_paper_doi 10.1021/acsnano.0c08204
_journal_year 2021
_chemical_formula_sum 'C5 H11 I4 N3 Sn'
_chemical_formula_weight 739.46
_space_group_crystal_system monoclinic
_space_group_IT_number 14
_space_group_name_Hall '-P 2yn'
_space_group_name_H-M_alt 'P 1 21/n 1'
_atom_sites_solution_hydrogens geom
_atom_sites_solution_primary dual
_cell_angle_alpha 90
_cell_angle_beta 91.828(2)
_cell_angle_gamma 90
_cell_formula_units_Z 24
_cell_length_a 12.3596(6)
_cell_length_b 26.0329(14)
_cell_length_c 28.9180(16)
_cell_measurement_reflns_used 9999
_cell_measurement_temperature 100.(2)
_cell_measurement_theta_max 26.2675
_cell_measurement_theta_min 2.3639
_cell_volume 9299.8(8)
_computing_cell_refinement 'SAINT V8.38A (Bruker AXS Inc., 2017)'
_computing_data_collection 'APEX3 (Bruker AXS Inc., 2018)'
_computing_data_reduction 'SAINT V8.38A (Bruker AXS Inc., 2017)'
_computing_molecular_graphics 'XP (Bruker AXS Inc., 2018)'
_computing_publication_material 'APEX3 (Bruker AXS Inc., 2018)'
_computing_structure_refinement 'SHELXL-2018/3 (Sheldrick, 2018)'
_computing_structure_solution 'XT, VERSION 2014/5'
_diffrn_ambient_temperature 100.(2)
_diffrn_detector_area_resol_mean 7.4074
_diffrn_measured_fraction_theta_full 0.993
_diffrn_measured_fraction_theta_max 0.993
_diffrn_measurement_device_type 'Photon II CPADs detector'
_diffrn_measurement_method 'phi and omega scans'
_diffrn_radiation_monochromator 'Multilayer Mirror'
_diffrn_radiation_type MoK\a
_diffrn_radiation_wavelength 0.71073
_diffrn_reflns_av_unetI/netI 0.0611
_diffrn_reflns_limit_h_max 15
_diffrn_reflns_limit_h_min -15
_diffrn_reflns_limit_k_max 32
_diffrn_reflns_limit_k_min 0
_diffrn_reflns_limit_l_max 36
_diffrn_reflns_limit_l_min 0
_diffrn_reflns_number 19087
_diffrn_reflns_theta_full 26.38
_diffrn_reflns_theta_max 26.38
_diffrn_reflns_theta_min 2.27
_diffrn_source 'Incoatec microfocus source'
_diffrn_source_type 'Bruker D8 Quest'
_exptl_absorpt_coefficient_mu 9.588
_exptl_absorpt_correction_T_max 0.91
_exptl_absorpt_correction_T_min 0.29
_exptl_absorpt_correction_type multi-scan
_exptl_absorpt_process_details 'TWINABS - Bruker AXS scaling for twinned crystals - Version 2012/1'
_exptl_crystal_colour brown
_exptl_crystal_density_diffrn 3.169
_exptl_crystal_density_method 'not measured'
_exptl_crystal_description plate
_exptl_crystal_F_000 7776
_exptl_crystal_size_max 0.100
_exptl_crystal_size_mid 0.080
_exptl_crystal_size_min 0.010
_refine_diff_density_max 4.756
_refine_diff_density_min -2.752
_refine_ls_extinction_method none
_refine_ls_goodness_of_fit_ref 1.030
_refine_ls_hydrogen_treatment constr
_refine_ls_matrix_type full
_refine_ls_number_parameters 753
_refine_ls_number_reflns 19087
_refine_ls_number_restraints 262
_refine_ls_restrained_S_all 1.024
_refine_ls_R_factor_all 0.0760
_refine_ls_R_factor_gt 0.0512
_refine_ls_shift/su_max 0.001
_refine_ls_shift/su_mean 0.000
_refine_ls_structure_factor_coef Fsqd
_refine_ls_weighting_details 'w=1/[\s^2^(Fo^2^)+(0.0588P)^2^+117.7364P] where P=(Fo^2^+2Fc^2^)/3'
_refine_ls_weighting_scheme calc
_refine_ls_wR_factor_gt 0.1207
_refine_ls_wR_factor_ref 0.1396
_reflns_number_gt 14843
_reflns_number_total 19087
_reflns_threshold_expression 'I > 2\s(I)'
_cod_data_source_file nn0c08204_si_007.cif
_cod_data_source_block HA[SnI4]
_cod_depositor_comments
;
The following automatic conversions were performed:

data item '_exptl_absorpt_correction_type' value 'Multi-Scan' was
changed to 'multi-scan' in accordance with the
/home/data/users/saulius/crontab/automatic-downloads/rss-feeds/ACS/lib/dictionaries/cif_core.dic
dictionary named 'cif_core.dic' version 2.4.2 last updated on
2011-04-26.

Automatic conversion script
Id: cif_fix_values 7556 2019-12-06 15:28:31Z antanas 
;
_cod_database_code 4518604

loop_
_space_group_symop_operation_xyz
'x, y, z'
'-x+1/2, y+1/2, -z+1/2'
'-x, -y, -z'
'x-1/2, -y-1/2, z-1/2'

loop_
_atom_site_type_symbol
_atom_site_label
_atom_site_fract_x
_atom_site_fract_y
_atom_site_fract_z
_atom_site_U_iso_or_equiv
_atom_site_adp_type
_atom_site_calc_flag
_atom_site_refinement_flags_adp
_atom_site_refinement_flags_occupancy
_atom_site_refinement_flags_posn
_atom_site_occupancy
_atom_site_disorder_assembly
_atom_site_disorder_group
C C1 0.4632(18) -0.0199(8) 0.5979(6) 0.051(5) Uani d . . . 1.0 . .
H H1 0.442663 -0.048799 0.615695 0.062 Uiso calc U . R 1.0 . .
C C2 0.5492(16) 0.0295(6) 0.5510(6) 0.037(4) Uani d . . . 1.0 . .
H H2 0.598442 0.041192 0.52872 0.045 Uiso calc U . R 1.0 . .
C C3 0.4725(15) 0.0577(6) 0.5720(5) 0.033(4) Uani d . . . 1.0 . .
C C4 0.4461(14) 0.1130(7) 0.5688(6) 0.038(4) Uani d . . . 1.0 . .
H H4A 0.406128 0.123227 0.596461 0.046 Uiso calc U . R 1.0 . .
H H4B 0.397859 0.118858 0.541284 0.046 Uiso calc U . R 1.0 . .
C C5 0.5461(14) 0.1470(6) 0.5652(6) 0.033(4) Uani d . . . 1.0 . .
H H5A 0.593062 0.142999 0.593387 0.04 Uiso calc U . R 1.0 . .
H H5B 0.588062 0.136448 0.53819 0.04 Uiso calc U . R 1.0 . .
C C6 1.0055(17) 0.1549(9) 0.7514(7) 0.053(6) Uani d . . . 1.0 . .
H H6 1.003565 0.121292 0.764102 0.063 Uiso calc U . R 1.0 . .
C C7 1.0545(16) 0.2229(8) 0.7145(6) 0.044(4) Uani d . . . 1.0 . .
H H7 1.094101 0.244885 0.695071 0.053 Uiso calc U . R 1.0 . .
C C8 0.9711(15) 0.2360(7) 0.7380(6) 0.038(4) Uani d . . . 1.0 . .
C C9 0.9106(13) 0.2872(7) 0.7413(6) 0.035(4) Uani d . . . 1.0 . .
H H9A 0.870678 0.293803 0.711666 0.042 Uiso calc U . R 1.0 . .
H H9B 0.856887 0.28466 0.765878 0.042 Uiso calc U . R 1.0 . .
C C10 0.9839(17) 0.3309(8) 0.7516(6) 0.045(5) Uani d . . . 1.0 . .
H H10A 1.048967 0.327471 0.732759 0.054 Uiso calc U . R 1.0 . .
H H10B 0.946875 0.36317 0.742409 0.054 Uiso calc U . R 1.0 . .
C C11 0.999(4) 0.358(2) 0.2463(18) 0.039(3) Uani d U P D 0.50(3) A 1
H H11 1.010924 0.391086 0.23367 0.047 Uiso calc U P R 0.50(3) A 1
C C12 0.953(3) 0.2954(17) 0.2936(14) 0.040(3) Uani d U P D 0.50(3) A 1
H H12 0.926527 0.28067 0.321191 0.048 Uiso calc U P R 0.50(3) A 1
C C13 1.015(4) 0.2761(12) 0.270(2) 0.039(3) Uani d U P D 0.50(3) A 1
C C14 1.066(3) 0.2256(12) 0.2768(15) 0.042(4) Uiso d U P D 0.50(3) A 1
H H14A 1.077876 0.219346 0.310362 0.05 Uiso calc U P R 0.50(3) A 1
H H14B 1.138116 0.226387 0.262713 0.05 Uiso calc U P R 0.50(3) A 1
C C15 1.000(6) 0.1795(16) 0.2555(7) 0.048(6) Uiso d U P D 0.50(3) A 1
H H15A 1.03228 0.146698 0.266377 0.058 Uiso calc U P R 0.50(3) A 1
H H15B 0.924563 0.180998 0.265928 0.058 Uiso calc U P R 0.50(3) A 1
N N7 0.918(3) 0.3472(15) 0.2745(13) 0.041(3) Uani d U P D 0.50(3) A 1
H H7A 0.860264 0.365434 0.280474 0.049 Uiso calc U P R 0.50(3) A 1
N N8 1.052(3) 0.3222(15) 0.2391(13) 0.039(3) Uani d U P D 0.50(3) A 1
H H8 1.104326 0.320945 0.219311 0.047 Uiso calc U P R 0.50(3) A 1
C C11A 0.911(4) 0.3395(17) 0.2833(16) 0.041(3) Uani d U P D 0.50(3) A 2
H H11A 0.863312 0.360066 0.300421 0.049 Uiso calc U P R 0.50(3) A 2
C C12A 1.058(4) 0.3142(17) 0.2474(15) 0.038(3) Uani d U P D 0.50(3) A 2
H H12A 1.121874 0.316159 0.230164 0.045 Uiso calc U P R 0.50(3) A 2
C C13A 1.031(3) 0.2782(13) 0.267(2) 0.040(3) Uani d U P D 0.50(3) A 2
C C14A 1.086(3) 0.2281(12) 0.2693(15) 0.040(4) Uiso d U P D 0.50(3) A 2
H H14C 1.115115 0.222584 0.301236 0.048 Uiso calc U P R 0.50(3) A 2
H H14D 1.148287 0.22895 0.248601 0.048 Uiso calc U P R 0.50(3) A 2
C C15A 1.012(6) 0.1814(16) 0.2553(7) 0.048(6) Uiso d U P D 0.50(3) A 2
H H15C 1.045809 0.148861 0.266227 0.057 Uiso calc U P R 0.50(3) A 2
H H15D 0.940555 0.184772 0.269439 0.057 Uiso calc U P R 0.50(3) A 2
N N7A 0.978(3) 0.3578(17) 0.2518(15) 0.039(3) Uani d U P D 0.50(3) A 2
H H7A1 0.976328 0.387612 0.237463 0.047 Uiso calc U P R 0.50(3) A 2
N N8A 0.919(2) 0.2950(15) 0.2871(12) 0.041(3) Uani d U P D 0.50(3) A 2
H H8A 0.871331 0.274376 0.299063 0.049 Uiso calc U P R 0.50(3) A 2
C C16 1.0078(18) 0.6736(10) 0.5432(8) 0.061(6) Uani d . . . 1.0 . .
H H16 1.02227 0.702484 0.524294 0.073 Uiso calc U . R 1.0 . .
C C17 0.9367(19) 0.6246(8) 0.5959(6) 0.050(5) Uani d . . . 1.0 . .
H H17 0.891962 0.614216 0.620319 0.06 Uiso calc U . R 1.0 . .
C C18 1.0054(17) 0.5941(7) 0.5734(6) 0.043(4) Uani d . . . 1.0 . .
C C19 1.0301(16) 0.5381(8) 0.5737(8) 0.050(5) Uani d . . . 1.0 . .
H H19A 0.992925 0.521474 0.54688 0.06 Uiso calc U . R 1.0 . .
H H19B 1.109025 0.532996 0.570908 0.06 Uiso calc U . R 1.0 . .
C C20 0.995(2) 0.5145(8) 0.6160(8) 0.059(6) Uani d . . . 1.0 . .
H H20A 0.917584 0.522163 0.619918 0.07 Uiso calc U . R 1.0 . .
H H20B 1.036276 0.529757 0.64261 0.07 Uiso calc U . R 1.0 . .
C C21 0.5096(17) 0.4793(7) 0.6139(6) 0.046(5) Uani d . . . 1.0 . .
H H21 0.524475 0.452893 0.635816 0.055 Uiso calc U . R 1.0 . .
C C22 0.4412(17) 0.5220(8) 0.5556(6) 0.047(5) Uani d . . . 1.0 . .
H H22 0.398425 0.530795 0.528889 0.056 Uiso calc U . R 1.0 . .
C C23 0.5181(14) 0.5523(7) 0.5767(6) 0.037(4) Uani d . . . 1.0 . .
C C24 0.5533(15) 0.6066(7) 0.5677(6) 0.040(4) Uani d . . . 1.0 . .
H H24A 0.603755 0.618085 0.592928 0.048 Uiso calc U . R 1.0 . .
H H24B 0.591826 0.608084 0.538286 0.048 Uiso calc U . R 1.0 . .
C C25 0.4593(17) 0.6404(7) 0.5652(8) 0.049(5) Uani d . . . 1.0 . .
H H25A 0.420027 0.638318 0.594431 0.059 Uiso calc U . R 1.0 . .
H H25B 0.409549 0.629216 0.539637 0.059 Uiso calc U . R 1.0 . .
C C26 0.4935(16) 0.6766(7) 0.9379(7) 0.045(5) Uani d . . . 1.0 . .
H H26 0.474037 0.707645 0.952771 0.054 Uiso calc U . R 1.0 . .
C C27 0.5714(16) 0.6217(7) 0.8939(6) 0.040(4) Uani d . . . 1.0 . .
H H27 0.618196 0.608251 0.871452 0.048 Uiso calc U . R 1.0 . .
C C28 0.5014(15) 0.5948(6) 0.9192(6) 0.038(4) Uani d . . . 1.0 . .
C C29 0.4798(14) 0.5386(7) 0.9220(6) 0.040(4) Uani d . . . 1.0 . .
H H29A 0.401106 0.532318 0.917607 0.048 Uiso calc U . R 1.0 . .
H H29B 0.5023 0.525899 0.953136 0.048 Uiso calc U . R 1.0 . .
C C30 0.5407(15) 0.5091(7) 0.8854(6) 0.041(4) Uani d . . . 1.0 . .
H H30A 0.523094 0.523669 0.85445 0.049 Uiso calc U . R 1.0 . .
H H30B 0.619651 0.512703 0.891444 0.049 Uiso calc U . R 1.0 . .
I I1 -0.24943(10) 0.25236(4) 0.50094(3) 0.0331(2) Uani d . . . 1.0 . .
I I2 -0.24217(9) 0.09671(4) 0.33226(3) 0.0362(2) Uani d . . . 1.0 . .
I I3 -0.19662(10) 0.07999(5) 0.47747(4) 0.0398(3) Uani d . . . 1.0 . .
I I4 0.00071(10) 0.18888(5) 0.40348(4) 0.0398(3) Uani d . . . 1.0 . .
I I5 0.26124(10) 0.10629(4) 0.32898(3) 0.0364(2) Uani d . . . 1.0 . .
I I6 0.21581(9) 0.07053(4) 0.47408(3) 0.0336(2) Uani d . . . 1.0 . .
I I7 0.50002(9) 0.16009(4) 0.43315(4) 0.0313(2) Uani d . . . 1.0 . .
I I8 0.28960(9) 0.27415(4) 0.36079(3) 0.0353(2) Uani d . . . 1.0 . .
I I9 0.25202(10) 0.24426(4) 0.50485(3) 0.0340(2) Uani d . . . 1.0 . .
I I10 0.20407(10) 0.41681(4) 0.52709(4) 0.0367(2) Uani d . . . 1.0 . .
I I11 0.26606(10) 0.39487(4) 0.67338(4) 0.0392(3) Uani d . . . 1.0 . .
I I12 0.49479(9) 0.33968(4) 0.56976(4) 0.0321(2) Uani d . . . 1.0 . .
I I13 -0.21662(11) 0.43615(5) 0.53795(4) 0.0458(3) Uani d . . . 1.0 . .
I I14 -0.28665(9) 0.23203(4) 0.64960(3) 0.0320(2) Uani d . . . 1.0 . .
I I15 -0.00317(9) 0.31488(4) 0.60488(4) 0.0356(2) Uani d . . . 1.0 . .
I I16 -0.26047(10) 0.39674(4) 0.67630(4) 0.0398(3) Uani d . . . 1.0 . .
I I17 0.01461(10) 0.48284(6) 0.74241(5) 0.0461(3) Uani d . . . 1.0 . .
I I18 -0.17885(10) 0.56665(5) 0.83141(4) 0.0402(3) Uani d . . . 1.0 . .
I I19 -0.25666(10) 0.58350(4) 0.69227(4) 0.0385(3) Uani d . . . 1.0 . .
I I20 0.51596(10) 0.48094(6) 0.75556(4) 0.0463(3) Uani d . . . 1.0 . .
I I21 0.28466(13) 0.56690(5) 0.67030(4) 0.0533(3) Uani d . . . 1.0 . .
I I22 0.26782(11) 0.57298(4) 0.82082(4) 0.0425(3) Uani d . . . 1.0 . .
I I23 0.32688(9) 0.22551(4) 0.65370(4) 0.0355(2) Uani d . . . 1.0 . .
I I24 -0.32056(10) 0.26777(4) 0.34716(4) 0.0397(3) Uani d . . . 1.0 . .
N N1 0.5410(14) -0.0197(6) 0.5685(5) 0.046(4) Uani d . . . 1.0 . .
H H1A 0.581183 -0.046217 0.561122 0.056 Uiso calc U . R 1.0 . .
N N2 0.4185(12) 0.0243(5) 0.5995(5) 0.037(3) Uani d . . . 1.0 . .
H H2A 0.361822 0.032033 0.615822 0.044 Uiso calc U . R 1.0 . .
N N3 0.5121(11) 0.2012(5) 0.5601(4) 0.029(3) Uani d . . . 1.0 . .
H H3A 0.465696 0.204242 0.535173 0.043 Uiso calc U . R 1.0 . .
H H3B 0.571257 0.221231 0.555933 0.043 Uiso calc U . R 1.0 . .
H H3C 0.478274 0.211396 0.586043 0.043 Uiso calc U . R 1.0 . .
N N4 1.0754(15) 0.1730(7) 0.7223(5) 0.051(4) Uani d . . . 1.0 . .
H H4 1.127705 0.155197 0.709934 0.061 Uiso calc U . R 1.0 . .
N N5 0.9388(12) 0.1929(7) 0.7593(6) 0.046(4) Uani d . . . 1.0 . .
H H5 0.881076 0.190527 0.776259 0.056 Uiso calc U . R 1.0 . .
N N6 1.0174(14) 0.3344(6) 0.7994(5) 0.049(4) Uani d . . . 1.0 . .
H H6A 0.960952 0.345424 0.816227 0.073 Uiso calc U . R 1.0 . .
H H6B 1.073248 0.357003 0.802565 0.073 Uiso calc U . R 1.0 . .
H H6C 1.039245 0.302908 0.809733 0.073 Uiso calc U . R 1.0 . .
N N9 1.0000(14) 0.1814(7) 0.2050(5) 0.049(4) Uani d . . D 1.0 . .
H H9C 0.96129 0.154399 0.193204 0.073 Uiso calc U . R 1.0 A 1
H H9D 0.969425 0.21132 0.195017 0.073 Uiso calc U . R 1.0 A 1
H H9E 1.069296 0.179518 0.195433 0.073 Uiso calc U . R 1.0 A 1
N N10 0.9416(14) 0.6717(6) 0.5783(6) 0.051(4) Uani d . . . 1.0 . .
H H10 0.905375 0.698273 0.588591 0.061 Uiso calc U . R 1.0 . .
N N11 1.0499(14) 0.6268(6) 0.5400(6) 0.049(4) Uani d . . . 1.0 . .
H H11N 1.0983 0.617487 0.519957 0.059 Uiso calc U . R 1.0 . .
N N12 1.0111(15) 0.4581(5) 0.6164(5) 0.046(4) Uani d . . . 1.0 . .
H H12D 0.970604 0.443707 0.593012 0.069 Uiso calc U . R 1.0 . .
H H12B 0.990159 0.445141 0.643966 0.069 Uiso calc U . R 1.0 . .
H H12C 1.082246 0.450843 0.61256 0.069 Uiso calc U . R 1.0 . .
N N13 0.4365(14) 0.4769(6) 0.5793(5) 0.046(4) Uani d . . . 1.0 . .
H H13 0.392905 0.450914 0.572937 0.055 Uiso calc U . R 1.0 . .
N N14 0.5573(13) 0.5234(6) 0.6129(5) 0.045(4) Uani d . . . 1.0 . .
H H14 0.608276 0.53338 0.632825 0.054 Uiso calc U . R 1.0 . .
N N15 0.4943(14) 0.6947(6) 0.5571(5) 0.044(4) Uani d . . . 1.0 . .
H H15F 0.54512 0.703848 0.579038 0.066 Uiso calc U . R 1.0 . .
H H15G 0.436078 0.715988 0.558804 0.066 Uiso calc U . R 1.0 . .
H H15E 0.522796 0.697334 0.52858 0.066 Uiso calc U . R 1.0 . .
N N16 0.5623(14) 0.6720(6) 0.9067(5) 0.043(4) Uani d . . . 1.0 . .
H H16A 0.599057 0.697583 0.894957 0.052 Uiso calc U . R 1.0 . .
N N17 0.4531(13) 0.6298(5) 0.9460(5) 0.038(3) Uani d . . . 1.0 . .
H H17A 0.402596 0.622937 0.965933 0.045 Uiso calc U . R 1.0 . .
N N18 0.5115(12) 0.4548(5) 0.8859(5) 0.035(3) Uani d . . . 1.0 . .
H H18A 0.528821 0.441265 0.914208 0.052 Uiso calc U . R 1.0 . .
H H18B 0.548304 0.437824 0.86386 0.052 Uiso calc U . R 1.0 . .
H H18C 0.439057 0.451464 0.880031 0.052 Uiso calc U . R 1.0 . .
Sn Sn1 -0.24159(9) 0.17117(4) 0.41750(3) 0.0297(2) Uani d . . . 1.0 . .
Sn Sn2 0.25303(9) 0.17184(4) 0.41640(3) 0.0281(2) Uani d . . . 1.0 . .
Sn Sn3 0.25065(10) 0.32279(4) 0.58864(3) 0.0296(2) Uani d . . . 1.0 . .
Sn Sn4 -0.24866(9) 0.33277(4) 0.59038(4) 0.0306(2) Uani d . . . 1.0 . .
Sn Sn5 -0.22549(9) 0.49505(4) 0.75663(3) 0.0300(2) Uani d . . . 1.0 . .
Sn Sn6 0.27476(9) 0.49156(4) 0.74648(3) 0.0289(2) Uani d . . . 1.0 . .

loop_
_atom_site_aniso_label
_atom_site_aniso_U_11
_atom_site_aniso_U_22
_atom_site_aniso_U_33
_atom_site_aniso_U_12
_atom_site_aniso_U_13
_atom_site_aniso_U_23
C1 0.076(15) 0.041(11) 0.038(10) 0.017(11) 0.030(10) -0.003(8)
C2 0.052(11) 0.023(8) 0.037(9) 0.006(8) -0.002(8) -0.006(7)
C3 0.047(10) 0.021(8) 0.032(8) -0.007(7) 0.011(7) 0.002(6)
C4 0.040(10) 0.033(10) 0.043(9) 0.011(8) 0.027(8) 0.010(8)
C5 0.036(9) 0.030(9) 0.034(8) 0.004(8) 0.015(7) -0.002(7)
C6 0.051(13) 0.051(13) 0.055(12) 0.025(11) 0.007(10) 0.000(9)
C7 0.051(11) 0.049(12) 0.033(9) 0.006(10) 0.006(8) 0.004(8)
C8 0.041(10) 0.028(9) 0.043(9) 0.008(8) -0.008(8) -0.008(7)
C9 0.027(9) 0.052(11) 0.027(8) 0.014(8) 0.004(6) -0.006(7)
C10 0.058(12) 0.034(10) 0.042(10) 0.004(10) -0.015(9) -0.008(7)
C11 0.041(7) 0.039(6) 0.037(7) 0.005(6) 0.005(6) 0.001(5)
C12 0.041(6) 0.040(5) 0.040(6) 0.007(5) 0.005(5) 0.003(5)
C13 0.041(5) 0.039(5) 0.038(5) 0.005(5) 0.004(5) 0.002(4)
N7 0.042(6) 0.040(6) 0.040(7) 0.005(6) 0.009(6) 0.003(5)
N8 0.040(6) 0.038(6) 0.039(6) 0.005(5) 0.007(5) 0.002(5)
C11A 0.043(6) 0.040(6) 0.039(7) 0.007(6) 0.007(6) 0.002(5)
C12A 0.040(6) 0.038(6) 0.037(6) 0.006(5) 0.006(5) 0.003(5)
C13A 0.041(5) 0.040(5) 0.039(5) 0.010(4) 0.009(5) 0.008(4)
N7A 0.040(7) 0.039(6) 0.038(7) 0.006(6) 0.007(6) 0.001(5)
N8A 0.043(6) 0.040(6) 0.041(6) 0.006(6) 0.007(5) 0.002(5)
C16 0.043(12) 0.065(16) 0.076(15) 0.004(11) 0.013(11) 0.018(12)
C17 0.072(15) 0.046(12) 0.031(9) -0.013(11) 0.002(9) 0.016(8)
C18 0.062(13) 0.021(8) 0.046(10) -0.003(9) 0.008(9) 0.011(7)
C19 0.037(11) 0.046(12) 0.069(13) 0.003(9) 0.021(10) 0.005(10)
C20 0.068(15) 0.045(12) 0.064(13) 0.019(12) 0.020(11) 0.004(10)
C21 0.067(13) 0.026(9) 0.046(10) -0.020(9) 0.000(9) 0.002(8)
C22 0.057(13) 0.052(12) 0.030(9) 0.008(10) -0.016(8) 0.012(8)
C23 0.033(9) 0.036(10) 0.041(9) 0.009(8) 0.008(7) -0.007(7)
C24 0.042(10) 0.039(10) 0.038(9) -0.007(9) -0.009(8) 0.015(8)
C25 0.042(11) 0.040(11) 0.067(13) -0.012(10) 0.010(10) -0.007(9)
C26 0.043(11) 0.028(10) 0.063(12) 0.001(9) 0.012(10) -0.015(9)
C27 0.044(11) 0.035(10) 0.041(9) 0.003(9) 0.004(8) -0.015(8)
C28 0.042(10) 0.023(8) 0.048(9) -0.004(8) 0.002(8) -0.007(7)
C29 0.032(9) 0.040(10) 0.050(10) -0.020(8) 0.003(8) -0.002(8)
C30 0.035(10) 0.046(11) 0.043(10) 0.014(9) 0.009(8) -0.001(8)
I1 0.0343(6) 0.0358(5) 0.0293(5) -0.0019(5) 0.0011(4) -0.0046(4)
I2 0.0383(6) 0.0379(6) 0.0324(5) 0.0008(5) -0.0012(5) -0.0080(4)
I3 0.0433(7) 0.0372(6) 0.0391(5) 0.0028(5) 0.0052(5) 0.0081(5)
I4 0.0275(6) 0.0344(6) 0.0576(7) -0.0008(5) 0.0020(5) -0.0022(5)
I5 0.0423(6) 0.0350(6) 0.0322(5) -0.0041(5) 0.0031(5) -0.0084(4)
I6 0.0355(6) 0.0313(5) 0.0341(5) -0.0005(5) 0.0035(4) 0.0034(4)
I7 0.0281(5) 0.0305(5) 0.0351(5) -0.0011(5) -0.0005(4) -0.0004(4)
I8 0.0398(6) 0.0326(6) 0.0334(5) -0.0032(5) 0.0000(5) 0.0047(4)
I9 0.0368(6) 0.0354(6) 0.0297(5) 0.0004(5) 0.0002(4) -0.0069(4)
I10 0.0383(6) 0.0337(6) 0.0379(5) 0.0008(5) 0.0000(5) 0.0051(4)
I11 0.0441(6) 0.0377(6) 0.0355(5) 0.0047(6) -0.0046(5) -0.0106(4)
I12 0.0294(6) 0.0291(5) 0.0376(5) -0.0001(5) -0.0003(4) -0.0014(4)
I13 0.0469(7) 0.0435(7) 0.0468(6) -0.0016(6) -0.0043(5) 0.0127(5)
I14 0.0333(6) 0.0324(5) 0.0303(5) -0.0026(5) 0.0021(4) -0.0005(4)
I15 0.0303(6) 0.0310(6) 0.0454(6) -0.0016(5) 0.0000(5) 0.0024(5)
I16 0.0441(7) 0.0359(6) 0.0387(5) 0.0053(5) -0.0068(5) -0.0124(4)
I17 0.0292(6) 0.0516(8) 0.0573(7) 0.0029(6) -0.0020(5) -0.0142(6)
I18 0.0436(6) 0.0392(6) 0.0379(6) -0.0023(6) 0.0006(5) -0.0106(5)
I19 0.0410(6) 0.0349(6) 0.0395(5) -0.0025(5) -0.0028(5) 0.0084(4)
I20 0.0292(6) 0.0643(9) 0.0455(6) -0.0008(6) 0.0001(5) 0.0017(6)
I21 0.0836(10) 0.0379(6) 0.0392(6) 0.0030(7) 0.0124(6) 0.0099(5)
I22 0.0545(7) 0.0345(6) 0.0390(5) -0.0080(6) 0.0116(5) -0.0091(4)
I23 0.0373(6) 0.0342(6) 0.0353(5) 0.0009(5) 0.0036(5) 0.0046(4)
I24 0.0463(7) 0.0350(6) 0.0374(6) -0.0024(5) -0.0017(5) 0.0050(5)
N1 0.063(11) 0.029(8) 0.048(9) 0.006(8) 0.015(8) -0.003(7)
N2 0.040(8) 0.029(8) 0.043(8) 0.002(7) 0.018(7) -0.002(6)
N3 0.037(8) 0.026(7) 0.024(6) -0.005(6) 0.005(6) 0.002(5)
N4 0.060(12) 0.051(11) 0.043(9) 0.023(9) 0.013(8) -0.008(8)
N5 0.025(8) 0.052(11) 0.063(10) 0.006(7) 0.012(7) 0.003(8)
N6 0.060(11) 0.028(8) 0.058(9) 0.007(8) -0.014(8) -0.015(7)
N9 0.046(10) 0.057(11) 0.042(8) 0.011(8) -0.008(7) -0.007(8)
N10 0.047(10) 0.037(9) 0.069(11) 0.002(8) 0.009(9) 0.001(8)
N11 0.044(10) 0.036(9) 0.067(11) 0.001(8) 0.012(8) 0.003(8)
N12 0.067(11) 0.020(7) 0.052(9) 0.002(8) -0.006(8) -0.002(6)
N13 0.059(11) 0.035(9) 0.042(8) -0.014(8) -0.014(8) -0.017(7)
N14 0.050(10) 0.040(9) 0.044(9) 0.002(8) -0.015(7) -0.003(7)
N15 0.052(10) 0.036(9) 0.043(8) -0.006(8) 0.007(7) 0.013(7)
N16 0.050(10) 0.029(8) 0.052(9) -0.017(7) 0.003(8) 0.000(7)
N17 0.048(9) 0.026(8) 0.040(8) 0.004(7) 0.012(7) 0.000(6)
N18 0.040(9) 0.029(8) 0.035(7) -0.011(7) -0.003(6) -0.004(6)
Sn1 0.0284(6) 0.0316(6) 0.0291(5) -0.0028(5) 0.0018(4) -0.0023(4)
Sn2 0.0278(6) 0.0278(5) 0.0287(5) 0.0014(5) 0.0005(4) -0.0020(4)
Sn3 0.0302(6) 0.0280(5) 0.0306(5) -0.0003(5) 0.0006(4) -0.0031(4)
Sn4 0.0304(6) 0.0278(5) 0.0334(5) 0.0010(5) -0.0032(5) -0.0019(4)
Sn5 0.0285(5) 0.0288(6) 0.0325(5) 0.0008(5) -0.0006(4) -0.0012(4)
Sn6 0.0301(6) 0.0280(5) 0.0286(5) -0.0002(5) -0.0005(4) 0.0004(4)

loop_
_atom_type_symbol
_atom_type_description
_atom_type_scat_dispersion_real
_atom_type_scat_dispersion_imag
_atom_type_scat_source
C C 0.0033 0.0016 'International Tables Vol C Tables 4.2.6.8 and 6.1.1.4'
H H 0.0000 0.0000 'International Tables Vol C Tables 4.2.6.8 and 6.1.1.4'
I I -0.4742 1.8119 'International Tables Vol C Tables 4.2.6.8 and 6.1.1.4'
N N 0.0061 0.0033 'International Tables Vol C Tables 4.2.6.8 and 6.1.1.4'
Sn Sn -0.6537 1.4246 'International Tables Vol C Tables 4.2.6.8 and 6.1.1.4'

loop_
_geom_angle_atom_site_label_1
_geom_angle_atom_site_label_2
_geom_angle_atom_site_label_3
_geom_angle_site_symmetry_1
_geom_angle_site_symmetry_3
_geom_angle
_geom_angle_publ_flag
N2 C1 N1 . . 110.4(18) ?
N2 C1 H1 . . 124.8 ?
N1 C1 H1 . . 124.8 ?
C3 C2 N1 . . 106.1(16) ?
C3 C2 H2 . . 127.0 ?
N1 C2 H2 . . 127.0 ?
C2 C3 N2 . . 106.1(15) ?
C2 C3 C4 . . 130.9(15) ?
N2 C3 C4 . . 123.0(15) ?
C3 C4 C5 . . 112.9(15) ?
C3 C4 H4A . . 109.0 ?
C5 C4 H4A . . 109.0 ?
C3 C4 H4B . . 109.0 ?
C5 C4 H4B . . 109.0 ?
H4A C4 H4B . . 107.8 ?
N3 C5 C4 . . 109.3(14) ?
N3 C5 H5A . . 109.8 ?
C4 C5 H5A . . 109.8 ?
N3 C5 H5B . . 109.8 ?
C4 C5 H5B . . 109.8 ?
H5A C5 H5B . . 108.3 ?
N5 C6 N4 . . 106.(2) ?
N5 C6 H6 . . 127.1 ?
N4 C6 H6 . . 127.1 ?
C8 C7 N4 . . 108.6(18) ?
C8 C7 H7 . . 125.7 ?
N4 C7 H7 . . 125.7 ?
C7 C8 N5 . . 105.8(16) ?
C7 C8 C9 . . 131.3(19) ?
N5 C8 C9 . . 122.8(17) ?
C10 C9 C8 . . 112.6(15) ?
C10 C9 H9A . . 109.1 ?
C8 C9 H9A . . 109.1 ?
C10 C9 H9B . . 109.1 ?
C8 C9 H9B . . 109.1 ?
H9A C9 H9B . . 107.8 ?
N6 C10 C9 . . 113.6(17) ?
N6 C10 H10A . . 108.8 ?
C9 C10 H10A . . 108.8 ?
N6 C10 H10B . . 108.8 ?
C9 C10 H10B . . 108.8 ?
H10A C10 H10B . . 107.7 ?
N8 C11 N7 . . 112.(5) ?
N8 C11 H11 . . 123.9 ?
N7 C11 H11 . . 123.9 ?
C13 C12 N7 . . 111.(4) ?
C13 C12 H12 . . 124.4 ?
N7 C12 H12 . . 124.4 ?
C12 C13 C14 . . 128.(4) ?
C12 C13 N8 . . 102.(2) ?
C14 C13 N8 . . 128.(3) ?
C13 C14 C15 . . 114.6(19) ?
C13 C14 H14A . . 108.6 ?
C15 C14 H14A . . 108.6 ?
C13 C14 H14B . . 108.6 ?
C15 C14 H14B . . 108.6 ?
H14A C14 H14B . . 107.6 ?
N9 C15 C14 . . 111.(3) ?
N9 C15 H15A . . 109.5 ?
C14 C15 H15A . . 109.5 ?
N9 C15 H15B . . 109.5 ?
C14 C15 H15B . . 109.5 ?
H15A C15 H15B . . 108.1 ?
C11 N7 C12 . . 102.(4) ?
C11 N7 H7A . . 129.1 ?
C12 N7 H7A . . 129.1 ?
C11 N8 C13 . . 109.(3) ?
C11 N8 H8 . . 125.4 ?
C13 N8 H8 . . 125.4 ?
N8A C11A N7A . . 111.(5) ?
N8A C11A H11A . . 124.3 ?
N7A C11A H11A . . 124.3 ?
C13A C12A N7A . . 112.(4) ?
C13A C12A H12A . . 124.0 ?
N7A C12A H12A . . 124.0 ?
C12A C13A C14A . . 127.(4) ?
C12A C13A N8A . . 103.(2) ?
C14A C13A N8A . . 130.(3) ?
C13A C14A C15A . . 114.6(18) ?
C13A C14A H14C . . 108.6 ?
C15A C14A H14C . . 108.6 ?
C13A C14A H14D . . 108.6 ?
C15A C14A H14D . . 108.6 ?
H14C C14A H14D . . 107.6 ?
N9 C15A C14A . . 107.(3) ?
N9 C15A H15C . . 110.2 ?
C14A C15A H15C . . 110.2 ?
N9 C15A H15D . . 110.2 ?
C14A C15A H15D . . 110.2 ?
H15C C15A H15D . . 108.5 ?
C11A N7A C12A . . 102.(4) ?
C11A N7A H7A1 . . 129.0 ?
C12A N7A H7A1 . . 129.0 ?
C11A N8A C13A . . 108.(3) ?
C11A N8A H8A . . 125.8 ?
C13A N8A H8A . . 125.8 ?
N10 C16 N11 . . 105.8(19) ?
N10 C16 H16 . . 127.1 ?
N11 C16 H16 . . 127.1 ?
N10 C17 C18 . . 108.8(17) ?
N10 C17 H17 . . 125.6 ?
C18 C17 H17 . . 125.6 ?
C17 C18 N11 . . 103.9(15) ?
C17 C18 C19 . . 135.1(17) ?
N11 C18 C19 . . 120.6(17) ?
C20 C19 C18 . . 110.7(17) ?
C20 C19 H19A . . 109.5 ?
C18 C19 H19A . . 109.5 ?
C20 C19 H19B . . 109.5 ?
C18 C19 H19B . . 109.5 ?
H19A C19 H19B . . 108.1 ?
C19 C20 N12 . . 112.6(18) ?
C19 C20 H20A . . 109.1 ?
N12 C20 H20A . . 109.1 ?
C19 C20 H20B . . 109.1 ?
N12 C20 H20B . . 109.1 ?
H20A C20 H20B . . 107.8 ?
N14 C21 N13 . . 109.1(17) ?
N14 C21 H21 . . 125.5 ?
N13 C21 H21 . . 125.5 ?
N13 C22 C23 . . 108.3(15) ?
N13 C22 H22 . . 125.9 ?
C23 C22 H22 . . 125.9 ?
C22 C23 N14 . . 104.4(16) ?
C22 C23 C24 . . 131.9(17) ?
N14 C23 C24 . . 123.6(16) ?
C25 C24 C23 . . 110.0(15) ?
C25 C24 H24A . . 109.7 ?
C23 C24 H24A . . 109.7 ?
C25 C24 H24B . . 109.7 ?
C23 C24 H24B . . 109.7 ?
H24A C24 H24B . . 108.2 ?
C24 C25 N15 . . 110.2(16) ?
C24 C25 H25A . . 109.6 ?
N15 C25 H25A . . 109.6 ?
C24 C25 H25B . . 109.6 ?
N15 C25 H25B . . 109.6 ?
H25A C25 H25B . . 108.1 ?
N16 C26 N17 . . 107.6(16) ?
N16 C26 H26 . . 126.2 ?
N17 C26 H26 . . 126.2 ?
C28 C27 N16 . . 106.9(16) ?
C28 C27 H27 . . 126.6 ?
N16 C27 H27 . . 126.6 ?
C27 C28 N17 . . 105.5(15) ?
C27 C28 C29 . . 131.2(17) ?
N17 C28 C29 . . 123.2(17) ?
C28 C29 C30 . . 111.3(15) ?
C28 C29 H29A . . 109.4 ?
C30 C29 H29A . . 109.4 ?
C28 C29 H29B . . 109.4 ?
C30 C29 H29B . . 109.4 ?
H29A C29 H29B . . 108.0 ?
N18 C30 C29 . . 110.6(15) ?
N18 C30 H30A . . 109.5 ?
C29 C30 H30A . . 109.5 ?
N18 C30 H30B . . 109.5 ?
C29 C30 H30B . . 109.5 ?
H30A C30 H30B . . 108.1 ?
Sn1 I4 Sn2 . . 157.90(5) ?
Sn3 I9 Sn2 . . 176.24(5) ?
Sn3 I12 Sn4 . 1_655 156.28(5) ?
Sn4 I15 Sn3 . . 159.51(5) ?
Sn5 I17 Sn6 . . 165.86(5) ?
Sn6 I20 Sn5 . 1_655 167.33(6) ?
C1 N1 C2 . . 107.8(16) ?
C1 N1 H1A . . 126.1 ?
C2 N1 H1A . . 126.1 ?
C1 N2 C3 . . 109.4(15) ?
C1 N2 H2A . . 125.3 ?
C3 N2 H2A . . 125.3 ?
C5 N3 H3A . . 109.5 ?
C5 N3 H3B . . 109.5 ?
H3A N3 H3B . . 109.5 ?
C5 N3 H3C . . 109.5 ?
H3A N3 H3C . . 109.5 ?
H3B N3 H3C . . 109.5 ?
C6 N4 C7 . . 109.1(17) ?
C6 N4 H4 . . 125.5 ?
C7 N4 H4 . . 125.5 ?
C6 N5 C8 . . 110.5(17) ?
C6 N5 H5 . . 124.8 ?
C8 N5 H5 . . 124.8 ?
C10 N6 H6A . . 109.5 ?
C10 N6 H6B . . 109.5 ?
H6A N6 H6B . . 109.5 ?
C10 N6 H6C . . 109.5 ?
H6A N6 H6C . . 109.5 ?
H6B N6 H6C . . 109.5 ?
C15 N9 H9C . . 109.5 ?
C15 N9 H9D . . 109.5 ?
H9C N9 H9D . . 109.5 ?
C15 N9 H9E . . 109.5 ?
H9C N9 H9E . . 109.5 ?
H9D N9 H9E . . 109.5 ?
C16 N10 C17 . . 111.3(19) ?
C16 N10 H10 . . 124.3 ?
C17 N10 H10 . . 124.3 ?
C16 N11 C18 . . 110.0(17) ?
C16 N11 H11N . . 125.0 ?
C18 N11 H11N . . 125.0 ?
C20 N12 H12D . . 109.5 ?
C20 N12 H12B . . 109.5 ?
H12D N12 H12B . . 109.5 ?
C20 N12 H12C . . 109.5 ?
H12D N12 H12C . . 109.5 ?
H12B N12 H12C . . 109.5 ?
C21 N13 C22 . . 107.4(15) ?
C21 N13 H13 . . 126.3 ?
C22 N13 H13 . . 126.3 ?
C21 N14 C23 . . 110.9(16) ?
C21 N14 H14 . . 124.6 ?
C23 N14 H14 . . 124.6 ?
C25 N15 H15F . . 109.5 ?
C25 N15 H15G . . 109.5 ?
H15F N15 H15G . . 109.5 ?
C25 N15 H15E . . 109.5 ?
H15F N15 H15E . . 109.5 ?
H15G N15 H15E . . 109.5 ?
C26 N16 C27 . . 110.3(16) ?
C26 N16 H16A . . 124.8 ?
C27 N16 H16A . . 124.8 ?
C26 N17 C28 . . 109.7(15) ?
C26 N17 H17A . . 125.1 ?
C28 N17 H17A . . 125.1 ?
C30 N18 H18A . . 109.5 ?
C30 N18 H18B . . 109.5 ?
H18A N18 H18B . . 109.5 ?
C30 N18 H18C . . 109.5 ?
H18A N18 H18C . . 109.5 ?
H18B N18 H18C . . 109.5 ?
I3 Sn1 I4 . . 91.83(4) ?
I3 Sn1 I2 . . 87.75(4) ?
I4 Sn1 I2 . . 88.10(4) ?
I3 Sn1 I1 . . 95.53(4) ?
I4 Sn1 I1 . . 93.06(4) ?
I2 Sn1 I1 . . 176.48(5) ?
I5 Sn2 I7 . . 90.90(4) ?
I5 Sn2 I8 . . 92.33(4) ?
I7 Sn2 I8 . . 90.38(4) ?
I5 Sn2 I4 . . 92.25(4) ?
I7 Sn2 I4 . . 176.77(5) ?
I8 Sn2 I4 . . 88.75(4) ?
I5 Sn2 I6 . . 88.84(4) ?
I7 Sn2 I6 . . 89.68(4) ?
I8 Sn2 I6 . . 178.82(4) ?
I4 Sn2 I6 . . 91.13(4) ?
I5 Sn2 I9 . . 177.07(5) ?
I7 Sn2 I9 . . 87.81(4) ?
I8 Sn2 I9 . . 85.05(4) ?
I4 Sn2 I9 . . 89.01(4) ?
I6 Sn2 I9 . . 93.78(4) ?
I10 Sn3 I11 . . 88.93(4) ?
I10 Sn3 I12 . . 87.17(4) ?
I11 Sn3 I12 . . 91.01(4) ?
I10 Sn3 I9 . . 94.39(4) ?
I11 Sn3 I9 . . 175.34(5) ?
I12 Sn3 I9 . . 85.89(4) ?
I10 Sn3 I15 . . 88.27(4) ?
I11 Sn3 I15 . . 87.62(4) ?
I12 Sn3 I15 . . 175.26(5) ?
I9 Sn3 I15 . . 95.74(4) ?
I16 Sn4 I15 . . 92.57(4) ?
I16 Sn4 I13 . . 86.21(4) ?
I15 Sn4 I13 . . 93.25(4) ?
I16 Sn4 I14 . . 89.99(4) ?
I15 Sn4 I14 . . 87.92(4) ?
I13 Sn4 I14 . . 176.07(5) ?
I16 Sn4 I12 . 1_455 92.80(4) ?
I15 Sn4 I12 . 1_455 173.86(5) ?
I13 Sn4 I12 . 1_455 90.07(4) ?
I14 Sn4 I12 . 1_455 89.10(4) ?
I18 Sn5 I19 . . 89.30(4) ?
I18 Sn5 I17 . . 89.79(5) ?
I19 Sn5 I17 . . 95.98(5) ?
I18 Sn5 I20 . 1_455 104.74(5) ?
I19 Sn5 I20 . 1_455 88.48(4) ?
I17 Sn5 I20 . 1_455 164.88(5) ?
I21 Sn6 I20 . . 93.54(5) ?
I21 Sn6 I22 . . 93.88(5) ?
I20 Sn6 I22 . . 93.05(5) ?
I21 Sn6 I17 . . 94.85(5) ?
I20 Sn6 I17 . . 170.21(5) ?
I22 Sn6 I17 . . 91.40(5) ?

loop_
_geom_bond_atom_site_label_1
_geom_bond_atom_site_label_2
_geom_bond_site_symmetry_2
_geom_bond_distance
_geom_bond_publ_flag
C1 N2 . 1.28(2) ?
C1 N1 . 1.30(2) ?
C1 H1 . 0.95 ?
C2 C3 . 1.36(2) ?
C2 N1 . 1.38(2) ?
C2 H2 . 0.95 ?
C3 N2 . 1.37(2) ?
C3 C4 . 1.48(2) ?
C4 C5 . 1.53(2) ?
C4 H4A . 0.99 ?
C4 H4B . 0.99 ?
C5 N3 . 1.48(2) ?
C5 H5A . 0.99 ?
C5 H5B . 0.99 ?
C6 N5 . 1.31(2) ?
C6 N4 . 1.31(3) ?
C6 H6 . 0.95 ?
C7 C8 . 1.30(3) ?
C7 N4 . 1.34(2) ?
C7 H7 . 0.95 ?
C8 N5 . 1.35(2) ?
C8 C9 . 1.53(2) ?
C9 C10 . 1.48(3) ?
C9 H9A . 0.99 ?
C9 H9B . 0.99 ?
C10 N6 . 1.43(2) ?
C10 H10A . 0.99 ?
C10 H10B . 0.99 ?
C11 N8 . 1.16(5) ?
C11 N7 . 1.34(3) ?
C11 H11 . 0.95 ?
C12 C13 . 1.15(5) ?
C12 N7 . 1.51(5) ?
C12 H12 . 0.95 ?
C13 C14 . 1.47(3) ?
C13 N8 . 1.58(5) ?
C14 C15 . 1.57(3) ?
C14 H14A . 0.99 ?
C14 H14B . 0.99 ?
C15 N9 . 1.46(2) ?
C15 H15A . 0.99 ?
C15 H15B . 0.99 ?
N7 H7A . 0.88 ?
N8 H8 . 0.88 ?
C11A N8A . 1.17(5) ?
C11A N7A . 1.34(3) ?
C11A H11A . 0.95 ?
C12A C13A . 1.15(5) ?
C12A N7A . 1.51(5) ?
C12A H12A . 0.95 ?
C13A C14A . 1.47(3) ?
C13A N8A . 1.58(5) ?
C14A C15A . 1.57(3) ?
C14A H14C . 0.99 ?
C14A H14D . 0.99 ?
C15A N9 . 1.46(2) ?
C15A H15C . 0.99 ?
C15A H15D . 0.99 ?
N7A H7A1 . 0.88 ?
N8A H8A . 0.88 ?
C16 N10 . 1.32(3) ?
C16 N11 . 1.33(3) ?
C16 H16 . 0.95 ?
C17 N10 . 1.33(2) ?
C17 C18 . 1.35(3) ?
C17 H17 . 0.95 ?
C18 N11 . 1.41(2) ?
C18 C19 . 1.49(3) ?
C19 C20 . 1.45(3) ?
C19 H19A . 0.99 ?
C19 H19B . 0.99 ?
C20 N12 . 1.48(2) ?
C20 H20A . 0.99 ?
C20 H20B . 0.99 ?
C21 N14 . 1.29(2) ?
C21 N13 . 1.33(2) ?
C21 H21 . 0.95 ?
C22 N13 . 1.36(2) ?
C22 C23 . 1.37(3) ?
C22 H22 . 0.95 ?
C23 N14 . 1.37(2) ?
C23 C24 . 1.50(2) ?
C24 C25 . 1.46(3) ?
C24 H24A . 0.99 ?
C24 H24B . 0.99 ?
C25 N15 . 1.50(2) ?
C25 H25A . 0.99 ?
C25 H25B . 0.99 ?
C26 N16 . 1.26(2) ?
C26 N17 . 1.34(2) ?
C26 H26 . 0.95 ?
C27 C28 . 1.35(3) ?
C27 N16 . 1.37(2) ?
C27 H27 . 0.95 ?
C28 N17 . 1.35(2) ?
C28 C29 . 1.49(2) ?
C29 C30 . 1.53(2) ?
C29 H29A . 0.99 ?
C29 H29B . 0.99 ?
C30 N18 . 1.46(2) ?
C30 H30A . 0.99 ?
C30 H30B . 0.99 ?
I1 Sn1 . 3.2115(14) ?
I2 Sn1 . 3.1357(14) ?
I3 Sn1 . 2.9816(15) ?
I4 Sn1 . 3.0696(17) ?
I4 Sn2 . 3.1603(16) ?
I5 Sn2 . 3.0546(14) ?
I6 Sn2 . 3.1620(15) ?
I7 Sn2 . 3.0908(15) ?
I8 Sn2 . 3.1513(15) ?
I9 Sn3 . 3.1707(14) ?
I9 Sn2 . 3.1777(14) ?
I10 Sn3 . 3.0700(15) ?
I11 Sn3 . 3.0875(14) ?
I12 Sn3 . 3.1147(16) ?
I12 Sn4 1_655 3.2126(16) ?
I13 Sn4 . 3.1205(16) ?
I14 Sn4 . 3.1753(15) ?
I15 Sn4 . 3.0851(16) ?
I15 Sn3 . 3.1936(17) ?
I16 Sn4 . 2.9984(14) ?
I17 Sn5 . 3.0255(17) ?
I17 Sn6 . 3.2218(17) ?
I18 Sn5 . 2.8990(15) ?
I19 Sn5 . 2.9780(15) ?
I20 Sn6 . 2.9971(17) ?
I20 Sn5 1_655 3.2159(17) ?
I21 Sn6 . 2.9551(15) ?
I22 Sn6 . 3.0219(15) ?
N1 H1A . 0.88 ?
N2 H2A . 0.88 ?
N3 H3A . 0.91 ?
N3 H3B . 0.91 ?
N3 H3C . 0.91 ?
N4 H4 . 0.88 ?
N5 H5 . 0.88 ?
N6 H6A . 0.91 ?
N6 H6B . 0.91 ?
N6 H6C . 0.91 ?
N9 H9C . 0.91 ?
N9 H9D . 0.91 ?
N9 H9E . 0.91 ?
N10 H10 . 0.88 ?
N11 H11N . 0.88 ?
N12 H12D . 0.91 ?
N12 H12B . 0.91 ?
N12 H12C . 0.91 ?
N13 H13 . 0.88 ?
N14 H14 . 0.88 ?
N15 H15F . 0.91 ?
N15 H15G . 0.91 ?
N15 H15E . 0.91 ?
N16 H16A . 0.88 ?
N17 H17A . 0.88 ?
N18 H18A . 0.91 ?
N18 H18B . 0.91 ?
N18 H18C . 0.91 ?
